data_2217810
loop_
_publ_author_name
'Fox, David J.'
'Parris, Sean'
'Pedersen, Daniel Sejer'
'Warren, Stuart'

_publ_section_title
;
 (1<i>R</i>,2<i>R</i>)-4-Benzoyl-2-benzoyloxy-1-phenylbutyl
 imidazole-1-carboxylate
;
_journal_coeditor_code PK2082
_journal_issue 3
_journal_name_full 'Acta Crystallographica Section E'
_journal_page_first o619
_journal_paper_doi 10.1107/S1600536808004364
_journal_volume 64
_journal_year 2008
_chemical_formula_iupac 'C28 H24 N2 O5'
_chemical_formula_moiety 'C28 H24 N2 O5'
_chemical_formula_sum 'C28 H24 N2 O5'
_chemical_formula_weight 468.49
_chemical_name_systematic
;
(1<i>R</i>,2<i>R</i>)-4-Benzoyl-2-benzoyloxy-1-phenylbutyl
imidazole-1-carboxylate
;
_space_group_IT_number 19
_symmetry_cell_setting orthorhombic
_symmetry_space_group_name_Hall 'P 2ac 2ab'
_symmetry_space_group_name_H-M 'P 21 21 21'
_atom_sites_solution_hydrogens geom
_atom_sites_solution_primary direct
_atom_sites_solution_secondary difmap
_cell_angle_alpha 90.00
_cell_angle_beta 90.00
_cell_angle_gamma 90.00
_cell_formula_units_Z 4
_cell_length_a 5.9512(2)
_cell_length_b 18.1330(7)
_cell_length_c 22.4612(12)
_cell_measurement_reflns_used 7747
_cell_measurement_temperature 180(2)
_cell_measurement_theta_max 20.39
_cell_measurement_theta_min 1.02
_cell_volume 2423.86(18)
_computing_cell_refinement 'SCALEPACK (Otwinowski & Minor, 1997)'
_computing_data_collection 'COLLECT (Nonius, 1998)'
_computing_data_reduction
;
DENZO and SCALEPACK (Otwinowski & Minor, 1997)
;
_computing_molecular_graphics 'SHELXTL (Sheldrick, 2008)'
_computing_publication_material 'SHELXTL (Sheldrick, 2008)'
_computing_structure_refinement 'SHELXL97 (Sheldrick, 2008)'
_computing_structure_solution 'SIR92 (Altomare <i>et al.</i>, 1994)'
_diffrn_ambient_temperature 180(2)
_diffrn_measured_fraction_theta_full 0.992
_diffrn_measured_fraction_theta_max 0.992
_diffrn_measurement_device_type 'Nonius KappaCCD'
_diffrn_measurement_method '\w and \f'
_diffrn_radiation_source 'fine-focus sealed tube'
_diffrn_radiation_type MoK\a
_diffrn_radiation_wavelength 0.71073
_diffrn_reflns_av_R_equivalents 0.0756
_diffrn_reflns_av_sigmaI/netI 0.0483
_diffrn_reflns_limit_h_max 5
_diffrn_reflns_limit_h_min -5
_diffrn_reflns_limit_k_max 17
_diffrn_reflns_limit_k_min -17
_diffrn_reflns_limit_l_max 22
_diffrn_reflns_limit_l_min -21
_diffrn_reflns_number 7293
_diffrn_reflns_theta_full 20.40
_diffrn_reflns_theta_max 20.40
_diffrn_reflns_theta_min 3.53
_diffrn_standards_number 0
_exptl_absorpt_coefficient_mu 0.089
_exptl_absorpt_correction_T_max 0.998
_exptl_absorpt_correction_T_min 0.767
_exptl_absorpt_correction_type multi-scan
_exptl_absorpt_process_details '(SORTAV; Blessing, 1995)'
_exptl_crystal_colour colourless
_exptl_crystal_density_diffrn 1.284
_exptl_crystal_density_method 'not measured'
_exptl_crystal_description block
_exptl_crystal_F_000 984
_exptl_crystal_size_max 0.37
_exptl_crystal_size_mid 0.05
_exptl_crystal_size_min 0.02
_refine_diff_density_max 0.198
_refine_diff_density_min -0.184
_refine_ls_abs_structure_details
;
In the absence of significant anomalous scattering effects,
961 Friedel pairs have been merged as equivalent data.
;
_refine_ls_extinction_coef 0.0071(12)
_refine_ls_extinction_expression Fc^*^=kFc[1+0.001xFc^2^\l^3^/sin(2\q)]^-1/4^
_refine_ls_extinction_method 'SHELXL97 (Sheldrick, 2008)'
_refine_ls_goodness_of_fit_ref 1.124
_refine_ls_hydrogen_treatment constr
_refine_ls_matrix_type full
_refine_ls_number_parameters 317
_refine_ls_number_reflns 1416
_refine_ls_number_restraints 0
_refine_ls_restrained_S_all 1.124
_refine_ls_R_factor_all 0.0492
_refine_ls_R_factor_gt 0.0356
_refine_ls_shift/su_max 0.000
_refine_ls_shift/su_mean 0.000
_refine_ls_structure_factor_coef Fsqd
_refine_ls_weighting_details 'calc w=1/[\s^2^(Fo^2^)+(0.0295P)^2^+0.6591P] where P=(Fo^2^+2Fc^2^)/3'
_refine_ls_weighting_scheme calc
_refine_ls_wR_factor_gt 0.0731
_refine_ls_wR_factor_ref 0.0796
_reflns_number_gt 1230
_reflns_number_total 1416
_reflns_threshold_expression I>2\s(I)
_cod_data_source_file pk2082.cif
_cod_data_source_block I
_cod_database_code 2217810
_cod_database_fobs_code 2217810

loop_
_symmetry_equiv_pos_as_xyz
'x, y, z'
'-x+1/2, -y, z+1/2'
'-x, y+1/2, -z+1/2'
'x+1/2, -y+1/2, -z'

loop_
_atom_site_type_symbol
_atom_site_label
_atom_site_fract_x
_atom_site_fract_y
_atom_site_fract_z
_atom_site_U_iso_or_equiv
_atom_site_adp_type
_atom_site_calc_flag
_atom_site_refinement_flags
_atom_site_occupancy
O O1 0.4514(6) -0.04408(18) 0.45568(15) 0.0606(10) Uani d . 1
O O2 0.2125(4) 0.04215(14) 0.29114(12) 0.0370(7) Uani d . 1
O O3 0.5837(5) 0.06215(19) 0.29436(15) 0.0627(10) Uani d . 1
O O4 0.1450(4) 0.17552(15) 0.33765(13) 0.0397(8) Uani d . 1
O O5 -0.1887(6) 0.23422(17) 0.33492(17) 0.0663(10) Uani d . 1
N N1 0.1272(6) 0.28828(19) 0.29753(17) 0.0397(10) Uani d . 1
N N2 0.4070(6) 0.3576(2) 0.26476(18) 0.0477(11) Uani d . 1
C C1 0.4404(8) -0.0913(3) 0.4173(2) 0.0412(12) Uani d . 1
C C2 0.2591(7) -0.0889(2) 0.3705(2) 0.0411(12) Uani d . 1
H H2B 0.1717 -0.1353 0.3723 0.049 Uiso calc R 1
H H2C 0.3303 -0.0861 0.3308 0.049 Uiso calc R 1
C C3 0.0990(7) -0.0239(2) 0.3779(2) 0.0408(12) Uani d . 1
H H3A -0.0419 -0.0347 0.3562 0.049 Uiso calc R 1
H H3B 0.0611 -0.0186 0.4206 0.049 Uiso calc R 1
C C4 0.1935(7) 0.0484(2) 0.35549(18) 0.0338(11) Uani d . 1
H H4 0.3449 0.0574 0.3734 0.041 Uiso calc R 1
C C5 0.0401(7) 0.1133(2) 0.3679(2) 0.0367(11) Uani d . 1
H H5 -0.1116 0.1037 0.3503 0.044 Uiso calc R 1
C C6 0.0092(8) 0.2308(3) 0.3247(2) 0.0441(12) Uani d . 1
C C7 0.3534(7) 0.2942(3) 0.2878(2) 0.0424(12) Uani d . 1
H H7 0.4588 0.2565 0.2968 0.051 Uiso calc R 1
C C8 0.2059(8) 0.3948(3) 0.2583(2) 0.0491(13) Uani d . 1
H H8 0.1919 0.4429 0.2419 0.059 Uiso calc R 1
C C9 0.0327(8) 0.3542(3) 0.2781(2) 0.0509(13) Uani d . 1
H H9 -0.1215 0.3677 0.2787 0.061 Uiso calc R 1
C C10 0.4159(8) 0.0525(2) 0.2659(2) 0.0393(11) Uani d . 1
C C11 0.4072(7) 0.0490(2) 0.20012(19) 0.0348(11) Uani d . 1
C C12 0.5986(8) 0.0679(3) 0.1689(2) 0.0578(14) Uani d . 1
H H12 0.7282 0.0843 0.1898 0.069 Uiso calc R 1
C C13 0.6024(9) 0.0632(3) 0.1082(3) 0.0734(17) Uani d . 1
H H13 0.7352 0.0757 0.0870 0.088 Uiso calc R 1
C C14 0.4156(10) 0.0405(3) 0.0778(2) 0.0636(15) Uani d . 1
H H14 0.4179 0.0385 0.0356 0.076 Uiso calc R 1
C C15 0.2263(9) 0.0207(2) 0.1080(2) 0.0547(14) Uani d . 1
H H15 0.0979 0.0038 0.0869 0.066 Uiso calc R 1
C C16 0.2217(7) 0.0254(2) 0.1696(2) 0.0441(12) Uani d . 1
H H16 0.0893 0.0121 0.1906 0.053 Uiso calc R 1
C C17 0.6070(8) -0.1529(2) 0.41677(18) 0.0374(11) Uani d . 1
C C18 0.7758(8) -0.1535(3) 0.4594(2) 0.0466(12) Uani d . 1
H H18 0.7844 -0.1145 0.4875 0.056 Uiso calc R 1
C C19 0.9307(8) -0.2095(3) 0.4615(3) 0.0601(14) Uani d . 1
H H19 1.0444 -0.2094 0.4912 0.072 Uiso calc R 1
C C20 0.9211(10) -0.2657(3) 0.4207(3) 0.0641(15) Uani d . 1
H H20 1.0288 -0.3043 0.4220 0.077 Uiso calc R 1
C C21 0.7573(10) -0.2660(3) 0.3785(2) 0.0646(15) Uani d . 1
H H21 0.7515 -0.3052 0.3504 0.077 Uiso calc R 1
C C22 0.5981(8) -0.2100(2) 0.3758(2) 0.0513(13) Uani d . 1
H H22 0.4843 -0.2109 0.3462 0.062 Uiso calc R 1
C C23 0.0174(7) 0.1293(2) 0.4332(2) 0.0373(12) Uani d . 1
C C24 -0.1753(8) 0.1095(2) 0.4643(3) 0.0546(13) Uani d . 1
H H24 -0.2968 0.0868 0.4439 0.066 Uiso calc R 1
C C25 -0.1905(11) 0.1227(3) 0.5249(3) 0.0722(17) Uani d . 1
H H25 -0.3217 0.1085 0.5461 0.087 Uiso calc R 1
C C26 -0.0174(14) 0.1563(4) 0.5544(3) 0.080(2) Uani d . 1
H H26 -0.0293 0.1653 0.5959 0.097 Uiso calc R 1
C C27 0.1732(11) 0.1770(3) 0.5245(3) 0.0692(16) Uani d . 1
H H27 0.2924 0.2006 0.5451 0.083 Uiso calc R 1
C C28 0.1910(8) 0.1634(2) 0.4642(2) 0.0498(13) Uani d . 1
H H28 0.3237 0.1775 0.4436 0.060 Uiso calc R 1

loop_
_atom_site_aniso_label
_atom_site_aniso_U_11
_atom_site_aniso_U_22
_atom_site_aniso_U_33
_atom_site_aniso_U_12
_atom_site_aniso_U_13
_atom_site_aniso_U_23
O1 0.077(2) 0.052(2) 0.052(2) 0.0064(19) -0.0150(19) -0.015(2)
O2 0.0302(18) 0.0434(17) 0.0374(19) -0.0031(14) -0.0014(15) -0.0026(15)
O3 0.0305(18) 0.104(3) 0.053(2) -0.0117(19) -0.0072(19) -0.005(2)
O4 0.0301(16) 0.0336(17) 0.055(2) 0.0057(15) -0.0016(15) 0.0084(16)
O5 0.034(2) 0.058(2) 0.107(3) 0.0085(17) 0.001(2) 0.021(2)
N1 0.034(2) 0.036(2) 0.049(2) 0.003(2) -0.0054(19) 0.006(2)
N2 0.043(3) 0.047(3) 0.053(3) -0.002(2) 0.001(2) 0.004(2)
C1 0.051(3) 0.033(3) 0.039(3) -0.005(3) 0.005(3) -0.001(3)
C2 0.046(3) 0.035(2) 0.042(3) -0.004(2) 0.000(3) 0.002(2)
C3 0.042(3) 0.039(3) 0.041(3) -0.002(2) -0.003(2) 0.003(2)
C4 0.031(2) 0.039(3) 0.031(3) -0.001(2) -0.002(2) -0.002(2)
C5 0.027(2) 0.036(3) 0.046(3) -0.002(2) -0.004(2) 0.006(2)
C6 0.034(3) 0.042(3) 0.056(3) 0.002(3) -0.005(2) 0.002(3)
C7 0.030(3) 0.052(3) 0.046(3) 0.008(2) -0.004(2) -0.001(3)
C8 0.044(3) 0.040(3) 0.064(4) 0.006(3) -0.002(3) 0.008(3)
C9 0.044(3) 0.043(3) 0.066(4) 0.008(3) 0.000(3) 0.011(3)
C10 0.028(3) 0.034(3) 0.056(3) -0.002(2) 0.000(3) 0.003(2)
C11 0.035(3) 0.035(2) 0.034(3) 0.001(2) 0.003(3) 0.004(2)
C12 0.043(3) 0.085(4) 0.045(4) -0.013(3) 0.001(3) 0.010(3)
C13 0.049(4) 0.113(5) 0.059(4) -0.003(3) 0.006(3) 0.020(4)
C14 0.066(4) 0.079(4) 0.047(4) 0.007(3) 0.014(4) 0.007(3)
C15 0.060(4) 0.054(3) 0.050(4) -0.008(3) 0.000(3) -0.008(3)
C16 0.040(3) 0.047(3) 0.046(3) -0.011(2) 0.003(3) -0.004(2)
C17 0.050(3) 0.035(3) 0.028(3) -0.004(2) 0.002(2) 0.006(2)
C18 0.051(3) 0.046(3) 0.043(3) -0.011(3) -0.002(3) 0.010(2)
C19 0.051(3) 0.062(4) 0.067(4) -0.001(3) -0.008(3) 0.018(3)
C20 0.062(4) 0.055(4) 0.075(4) 0.009(3) -0.002(4) 0.011(3)
C21 0.085(4) 0.043(3) 0.066(4) 0.009(3) -0.004(4) -0.006(3)
C22 0.063(3) 0.042(3) 0.049(3) 0.005(3) -0.006(3) 0.005(3)
C23 0.035(3) 0.035(3) 0.042(3) 0.005(2) -0.001(2) 0.001(2)
C24 0.050(3) 0.052(3) 0.062(4) 0.008(3) 0.010(3) -0.001(3)
C25 0.091(5) 0.064(4) 0.062(5) 0.017(4) 0.034(4) 0.007(3)
C26 0.122(6) 0.072(4) 0.047(4) 0.030(4) -0.001(5) -0.012(4)
C27 0.083(4) 0.064(4) 0.061(5) 0.012(3) -0.017(4) -0.021(3)
C28 0.053(3) 0.048(3) 0.049(4) 0.004(3) -0.008(3) -0.006(3)

loop_
_atom_type_symbol
_atom_type_description
_atom_type_scat_dispersion_real
_atom_type_scat_dispersion_imag
_atom_type_scat_source
C C 0.0033 0.0016 'International Tables Vol C Tables 4.2.6.8 and 6.1.1.4'
H H 0.0000 0.0000 'International Tables Vol C Tables 4.2.6.8 and 6.1.1.4'
N N 0.0061 0.0033 'International Tables Vol C Tables 4.2.6.8 and 6.1.1.4'
O O 0.0106 0.0060 'International Tables Vol C Tables 4.2.6.8 and 6.1.1.4'

loop_
_geom_angle_atom_site_label_1
_geom_angle_atom_site_label_2
_geom_angle_atom_site_label_3
_geom_angle
C10 O2 C4 118.5(3)
C6 O4 C5 115.4(3)
C7 N1 C9 106.2(4)
C7 N1 C6 128.6(4)
C9 N1 C6 125.1(4)
C7 N2 C8 105.1(4)
O1 C1 C17 119.7(4)
O1 C1 C2 120.8(4)
C17 C1 C2 119.4(4)
C1 C2 C3 113.2(3)
C1 C2 H2B 108.9
C3 C2 H2B 108.9
C1 C2 H2C 108.9
C3 C2 H2C 108.9
H2B C2 H2C 107.7
C4 C3 C2 113.7(3)
C4 C3 H3A 108.8
C2 C3 H3A 108.8
C4 C3 H3B 108.8
C2 C3 H3B 108.8
H3A C3 H3B 107.7
O2 C4 C3 107.0(3)
O2 C4 C5 106.9(3)
C3 C4 C5 112.8(3)
O2 C4 H4 110.0
C3 C4 H4 110.0
C5 C4 H4 110.0
O4 C5 C23 110.1(3)
O4 C5 C4 104.9(3)
C23 C5 C4 112.6(3)
O4 C5 H5 109.7
C23 C5 H5 109.7
C4 C5 H5 109.7
O5 C6 O4 126.6(4)
O5 C6 N1 122.6(4)
O4 C6 N1 110.8(4)
N2 C7 N1 112.0(4)
N2 C7 H7 124.0
N1 C7 H7 124.0
C9 C8 N2 111.3(4)
C9 C8 H8 124.4
N2 C8 H8 124.4
C8 C9 N1 105.4(4)
C8 C9 H9 127.3
N1 C9 H9 127.3
O3 C10 O2 122.9(4)
O3 C10 C11 124.7(4)
O2 C10 C11 112.5(4)
C16 C11 C12 119.3(4)
C16 C11 C10 122.9(4)
C12 C11 C10 117.8(4)
C13 C12 C11 120.3(5)
C13 C12 H12 119.9
C11 C12 H12 119.9
C14 C13 C12 120.2(5)
C14 C13 H13 119.9
C12 C13 H13 119.9
C15 C14 C13 120.2(5)
C15 C14 H14 119.9
C13 C14 H14 119.9
C14 C15 C16 119.8(5)
C14 C15 H15 120.1
C16 C15 H15 120.1
C11 C16 C15 120.3(4)
C11 C16 H16 119.9
C15 C16 H16 119.9
C22 C17 C18 118.6(4)
C22 C17 C1 122.6(4)
C18 C17 C1 118.8(4)
C19 C18 C17 121.1(5)
C19 C18 H18 119.5
C17 C18 H18 119.5
C20 C19 C18 119.9(5)
C20 C19 H19 120.1
C18 C19 H19 120.1
C21 C20 C19 120.0(5)
C21 C20 H20 120.0
C19 C20 H20 120.0
C20 C21 C22 121.0(5)
C20 C21 H21 119.5
C22 C21 H21 119.5
C17 C22 C21 119.4(4)
C17 C22 H22 120.3
C21 C22 H22 120.3
C24 C23 C28 118.4(4)
C24 C23 C5 121.0(4)
C28 C23 C5 120.6(4)
C25 C24 C23 120.2(5)
C25 C24 H24 119.9
C23 C24 H24 119.9
C26 C25 C24 120.2(5)
C26 C25 H25 119.9
C24 C25 H25 119.9
C25 C26 C27 120.5(5)
C25 C26 H26 119.7
C27 C26 H26 119.7
C26 C27 C28 119.7(5)
C26 C27 H27 120.1
C28 C27 H27 120.1
C27 C28 C23 120.9(5)
C27 C28 H28 119.5
C23 C28 H28 119.5

loop_
_geom_bond_atom_site_label_1
_geom_bond_atom_site_label_2
_geom_bond_distance
O1 C1 1.217(5)
O2 C10 1.350(5)
O2 C4 1.454(5)
O3 C10 1.199(5)
O4 C6 1.321(5)
O4 C5 1.458(5)
O5 C6 1.201(5)
N1 C7 1.368(5)
N1 C9 1.392(5)
N1 C6 1.397(5)
N2 C7 1.300(5)
N2 C8 1.382(5)
C1 C17 1.494(6)
C1 C2 1.506(6)
C2 C3 1.526(5)
C2 H2B 0.990
C2 H2C 0.990
C3 C4 1.512(5)
C3 H3A 0.990
C3 H3B 0.990
C4 C5 1.515(5)
C4 H4 1.000
C5 C23 1.501(6)
C5 H5 1.000
C7 H7 0.950
C8 C9 1.342(6)
C8 H8 0.950
C9 H9 0.950
C10 C11 1.479(6)
C11 C16 1.368(6)
C11 C12 1.381(6)
C12 C13 1.368(7)
C12 H12 0.950
C13 C14 1.367(7)
C13 H13 0.950
C14 C15 1.363(7)
C14 H14 0.950
C15 C16 1.386(6)
C15 H15 0.950
C16 H16 0.950
C17 C22 1.386(6)
C17 C18 1.387(6)
C18 C19 1.373(6)
C18 H18 0.950
C19 C20 1.370(7)
C19 H19 0.950
C20 C21 1.360(7)
C20 H20 0.950
C21 C22 1.390(6)
C21 H21 0.950
C22 H22 0.950
C23 C24 1.390(6)
C23 C28 1.391(6)
C24 C25 1.386(8)
C24 H24 0.950
C25 C26 1.367(8)
C25 H25 0.950
C26 C27 1.371(8)
C26 H26 0.950
C27 C28 1.379(7)
C27 H27 0.950
C28 H28 0.950

loop_
_geom_hbond_atom_site_label_D
_geom_hbond_atom_site_label_H
_geom_hbond_atom_site_label_A
_geom_hbond_distance_DH
_geom_hbond_distance_HA
_geom_hbond_distance_DA
_geom_hbond_angle_DHA
_geom_hbond_publ_flag
C26 H26A Cg1 0.95 3.18 4.070(10) 155 yes

loop_
_geom_torsion_atom_site_label_1
_geom_torsion_atom_site_label_2
_geom_torsion_atom_site_label_3
_geom_torsion_atom_site_label_4
_geom_torsion
O1 C1 C2 C3 -0.8(6)
C17 C1 C2 C3 178.6(4)
C1 C2 C3 C4 78.5(4)
C10 O2 C4 C3 -122.7(4)
C10 O2 C4 C5 116.2(4)
C2 C3 C4 O2 67.6(4)
C2 C3 C4 C5 -175.2(4)
C6 O4 C5 C23 -80.9(4)
C6 O4 C5 C4 157.7(3)
O2 C4 C5 O4 -56.5(4)
C3 C4 C5 O4 -173.8(3)
O2 C4 C5 C23 -176.2(3)
C3 C4 C5 C23 66.5(4)
C5 O4 C6 O5 -0.5(7)
C5 O4 C6 N1 178.2(3)
C7 N1 C6 O5 174.1(5)
C9 N1 C6 O5 -1.6(8)
C7 N1 C6 O4 -4.7(7)
C9 N1 C6 O4 179.6(4)
C8 N2 C7 N1 -0.9(5)
C9 N1 C7 N2 0.6(6)
C6 N1 C7 N2 -175.8(4)
C7 N2 C8 C9 0.9(5)
N2 C8 C9 N1 -0.5(5)
C7 N1 C9 C8 0.0(5)
C6 N1 C9 C8 176.5(4)
C4 O2 C10 O3 4.6(6)
C4 O2 C10 C11 -176.5(3)
O3 C10 C11 C16 168.4(4)
O2 C10 C11 C16 -10.6(6)
O3 C10 C11 C12 -9.1(7)
O2 C10 C11 C12 172.0(4)
C16 C11 C12 C13 0.1(7)
C10 C11 C12 C13 177.7(5)
C11 C12 C13 C14 0.8(8)
C12 C13 C14 C15 -1.6(9)
C13 C14 C15 C16 1.5(8)
C12 C11 C16 C15 -0.1(7)
C10 C11 C16 C15 -177.6(4)
C14 C15 C16 C11 -0.7(7)
O1 C1 C17 C22 177.3(4)
C2 C1 C17 C22 -2.1(6)
O1 C1 C17 C18 -2.0(6)
C2 C1 C17 C18 178.6(4)
C22 C17 C18 C19 -0.5(6)
C1 C17 C18 C19 178.8(4)
C17 C18 C19 C20 0.7(7)
C18 C19 C20 C21 -0.5(8)
C19 C20 C21 C22 0.1(8)
C18 C17 C22 C21 0.1(6)
C1 C17 C22 C21 -179.2(4)
C20 C21 C22 C17 0.1(7)
O4 C5 C23 C24 139.4(4)
C4 C5 C23 C24 -103.9(4)
O4 C5 C23 C28 -41.8(5)
C4 C5 C23 C28 74.9(5)
C28 C23 C24 C25 -0.8(7)
C5 C23 C24 C25 178.0(4)
C23 C24 C25 C26 0.8(7)
C24 C25 C26 C27 -0.2(8)
C25 C26 C27 C28 -0.5(8)
C26 C27 C28 C23 0.5(7)
C24 C23 C28 C27 0.2(7)
C5 C23 C28 C27 -178.7(4)

loop_
_cod_related_entry_id
_cod_related_entry_database
_cod_related_entry_code
1 ChemSpider 21195212
